data_7712720
loop_
_publ_author_name
'Rana, Lata'
'Dheeraj, ?'
'Hundal, Geeta'

_publ_section_title
;
 New bis[<i>cis</i>-{MoO<sub>2</sub>}] complexes with dihydrazone ligands:
 synthesis, characterization, theoretical investigation and their
 peroxidase mimicking activity.
;
_journal_name_full 'Dalton transactions (Cambridge, England : 2003)'
_journal_paper_doi 10.1039/d3dt00118k
_journal_year 2023
_chemical_formula_moiety 'C24 H22 Mo2 N4 O10 S, C2 H6 O S, H2 O'
_chemical_formula_sum 'C26 H30 Mo2 N4 O12 S2'
_chemical_formula_weight 846.54
_space_group_crystal_system triclinic
_space_group_IT_number 2
_space_group_name_Hall '-P 1'
_space_group_name_H-M_alt 'P -1'
_atom_sites_solution_hydrogens mixed
_atom_sites_solution_primary dual
_audit_creation_date 2022-12-18
_audit_creation_method
;
Olex2 1.5
(compiled 2022.04.07 svn.rca3783a0 for OlexSys, GUI svn.r6498)
;
_audit_update_record
;
2022-12-22 deposited with the CCDC.	2023-03-22 downloaded from the CCDC.
;
_cell_angle_alpha 115.430(2)
_cell_angle_beta 96.755(2)
_cell_angle_gamma 92.525(2)
_cell_formula_units_Z 2
_cell_length_a 8.3913(2)
_cell_length_b 14.0722(3)
_cell_length_c 15.2335(3)
_cell_measurement_reflns_used 17797
_cell_measurement_temperature 290(2)
_cell_measurement_theta_max 26.6030
_cell_measurement_theta_min 2.4450
_cell_volume 1604.28(7)
_computing_molecular_graphics 'Olex2 1.5 (Dolomanov et al., 2009)'
_computing_publication_material 'Olex2 1.5 (Dolomanov et al., 2009)'
_computing_structure_refinement 'SHELXL 2018/3 (Sheldrick, 2015)'
_computing_structure_solution 'SHELXT  (Sheldrick, 2015)'
_diffrn_ambient_temperature 290(2)
_diffrn_detector 'Hybrid Pixel Array Detector'
_diffrn_detector_area_resol_mean 10.0000
_diffrn_detector_type HyPix3000
_diffrn_measured_fraction_theta_full 0.999
_diffrn_measured_fraction_theta_max 0.948
_diffrn_measurement_device 'four-circle diffractometer'
_diffrn_measurement_device_type 'XtaLAB Synergy, Dualflex, HyPix3000'
_diffrn_radiation_monochromator mirror
_diffrn_radiation_probe x-ray
_diffrn_radiation_type 'Mo K\a'
_diffrn_radiation_wavelength 0.71073
_diffrn_reflns_av_R_equivalents 0.0494
_diffrn_reflns_av_unetI/netI 0.0397
_diffrn_reflns_Laue_measured_fraction_full 0.999
_diffrn_reflns_Laue_measured_fraction_max 0.948
_diffrn_reflns_limit_h_max 10
_diffrn_reflns_limit_h_min -10
_diffrn_reflns_limit_k_max 17
_diffrn_reflns_limit_k_min -17
_diffrn_reflns_limit_l_max 19
_diffrn_reflns_limit_l_min -18
_diffrn_reflns_number 41230
_diffrn_reflns_point_group_measured_fraction_full 0.999
_diffrn_reflns_point_group_measured_fraction_max 0.948
_diffrn_reflns_theta_full 25.242
_diffrn_reflns_theta_max 27.179
_diffrn_reflns_theta_min 2.458
_diffrn_source 'micro-focus sealed X-ray tube'
_diffrn_source_type 'PhotonJet (Mo) X-ray Source'
_exptl_absorpt_coefficient_mu 0.979
_exptl_absorpt_correction_T_max 1.00000
_exptl_absorpt_correction_T_min 0.45304
_exptl_absorpt_correction_type multi-scan
_exptl_absorpt_process_details
;
CrysAlisPro 1.171.42.63a (Rigaku Oxford Diffraction, 2022)
Empirical absorption correction using spherical harmonics,
implemented in SCALE3 ABSPACK scaling algorithm.
;
_exptl_crystal_colour 'metallic reddish red'
_exptl_crystal_colour_lustre metallic
_exptl_crystal_colour_modifier reddish
_exptl_crystal_colour_primary red
_exptl_crystal_density_diffrn 1.752
_exptl_crystal_description square
_exptl_crystal_F_000 852
_exptl_crystal_size_max 0.22
_exptl_crystal_size_mid 0.22
_exptl_crystal_size_min 0.16
_refine_diff_density_max 1.341
_refine_diff_density_min -1.008
_refine_diff_density_rms 0.117
_refine_ls_extinction_method none
_refine_ls_goodness_of_fit_ref 1.042
_refine_ls_hydrogen_treatment mixed
_refine_ls_matrix_type full
_refine_ls_number_parameters 431
_refine_ls_number_reflns 6777
_refine_ls_number_restraints 4
_refine_ls_restrained_S_all 1.042
_refine_ls_R_factor_all 0.0775
_refine_ls_R_factor_gt 0.0517
_refine_ls_shift/su_max 0.000
_refine_ls_shift/su_mean 0.000
_refine_ls_structure_factor_coef Fsqd
_refine_ls_weighting_details 'w=1/[\s^2^(Fo^2^)+(0.0895P)^2^+1.5769P] where P=(Fo^2^+2Fc^2^)/3'
_refine_ls_weighting_scheme calc
_refine_ls_wR_factor_gt 0.1379
_refine_ls_wR_factor_ref 0.1594
_reflns_Friedel_coverage 0.000
_reflns_number_gt 4806
_reflns_number_total 6777
_reflns_threshold_expression 'I > 2\s(I)'
_cod_data_source_file d3dt00118k2.cif
_cod_data_source_block shelx
_cod_original_cell_volume 1604.27(7)
_cod_database_code 7712720
_shelx_shelxl_version_number 2018/3
_shelx_space_group_comment
;
The symmetry employed for this shelxl refinement is uniquely defined
by the following loop, which should always be used as a source of
symmetry information in preference to the above space-group names.
They are only intended as comments.
;
_shelx_estimated_absorpt_t_max 0.859
_shelx_estimated_absorpt_t_min 0.813
_olex2_refinement_description
;
1. Fixed Uiso
 At 1.2 times of:
  All C(H) groups, All O(H,H) groups
 At 1.5 times of:
  All C(H,H,H) groups
2. Restrained distances
 O1W-H1WA = O1W-H1WB = O2W-H2WA = O2W-H2WB
 0.82 with sigma of 0.02
3. Uiso/Uaniso restraints and constraints
Uanis(C26) = Uanis(C26')
4. Others
 Sof(C26')=Sof(H26D)=Sof(H26E)=Sof(H26F)=1-FVAR(1)
 Sof(C26)=Sof(H26A)=Sof(H26B)=Sof(H26C)=FVAR(1)
5.a Me refined with riding coordinates:
 C15(H15A,H15B,H15C), C16(H16A,H16B,H16C), C25(H25A,H25B,H25C), C26(H26A,H26B,
 H26C), C26'(H26D,H26E,H26F)
5.b Aromatic/amide H refined with riding coordinates:
 C1(H1), C3(H3), C4(H4), C5(H5), C8(H8), C11(H11), C12(H12), C13(H13),
 C14(H14), C18(H18), C21(H21), C22(H22), C23(H23), C24(H24)
;
_olex2_submission_original_sample_id 'complex 1'
_olex2_submission_special_instructions 'No special instructions were received'

loop_
_space_group_symop_operation_xyz
'x, y, z'
'-x, -y, -z'

loop_
_atom_site_label
_atom_site_type_symbol
_atom_site_fract_x
_atom_site_fract_y
_atom_site_fract_z
_atom_site_U_iso_or_equiv
_atom_site_adp_type
_atom_site_occupancy
_atom_site_site_symmetry_order
_atom_site_calc_flag
_atom_site_refinement_flags_posn
_atom_site_refinement_flags_adp
_atom_site_refinement_flags_occupancy
_atom_site_disorder_assembly
_atom_site_disorder_group
C1 C 0.6094(6) 0.5295(4) 0.6562(3) 0.0404(10) Uani 1 1 d . . . . .
H1 H 0.602480 0.478140 0.679020 0.049 Uiso 1 1 calc R U . . .
C2 C 0.5399(5) 0.6231(3) 0.7021(3) 0.0391(10) Uani 1 1 d . . . . .
C3 C 0.5512(6) 0.6996(4) 0.6684(3) 0.0418(10) Uani 1 1 d . . . . .
H3 H 0.505026 0.762319 0.698670 0.050 Uiso 1 1 calc R U . . .
C4 C 0.6312(6) 0.6827(4) 0.5895(3) 0.0476(11) Uani 1 1 d . . . . .
H4 H 0.639224 0.734669 0.567474 0.057 Uiso 1 1 calc R U . . .
C5 C 0.6990(6) 0.5905(4) 0.5434(3) 0.0440(11) Uani 1 1 d . . . . .
H5 H 0.751756 0.579782 0.490027 0.053 Uiso 1 1 calc R U . . .
C6 C 0.6885(5) 0.5123(4) 0.5769(3) 0.0401(10) Uani 1 1 d . . . . .
C7 C 0.4518(6) 0.6389(3) 0.7847(3) 0.0396(10) Uani 1 1 d . . . . .
C8 C 0.3340(6) 0.5314(4) 0.9292(4) 0.0498(12) Uani 1 1 d . . . . .
H8 H 0.376205 0.466915 0.900332 0.060 Uiso 1 1 calc R U . . .
C9 C 0.2524(6) 0.5510(4) 1.0124(3) 0.0485(12) Uani 1 1 d . . . . .
C10 C 0.1883(6) 0.6455(4) 1.0635(3) 0.0494(12) Uani 1 1 d . . . . .
C11 C 0.1130(7) 0.6599(5) 1.1445(4) 0.0635(15) Uani 1 1 d . . . . .
H11 H 0.068254 0.722446 1.178247 0.076 Uiso 1 1 calc R U . . .
C12 C 0.1059(8) 0.5802(5) 1.1737(4) 0.0707(17) Uani 1 1 d . . . . .
H12 H 0.058303 0.590529 1.228845 0.085 Uiso 1 1 calc R U . . .
C13 C 0.1660(7) 0.4870(5) 1.1249(4) 0.0662(16) Uani 1 1 d . . . . .
H13 H 0.157472 0.433481 1.145096 0.079 Uiso 1 1 calc R U . . .
C14 C 0.2400(7) 0.4731(5) 1.0448(4) 0.0625(14) Uani 1 1 d . . . . .
H14 H 0.282811 0.409713 1.011534 0.075 Uiso 1 1 calc R U . . .
C15 C 0.8021(10) 0.8472(7) 1.0277(7) 0.117(3) Uani 1 1 d . . . . .
H15A H 0.878745 0.901154 1.029823 0.176 Uiso 1 1 calc R U . . .
H15B H 0.829055 0.834924 1.084685 0.176 Uiso 1 1 calc R U . . .
H15C H 0.804628 0.783017 0.969460 0.176 Uiso 1 1 calc R U . . .
C16 C 0.6254(10) 0.9880(5) 1.1486(5) 0.086(2) Uani 1 1 d . . . . .
H16A H 0.692641 1.048638 1.155834 0.129 Uiso 1 1 calc R U . . .
H16B H 0.520470 1.008033 1.163864 0.129 Uiso 1 1 calc R U . . .
H16C H 0.672965 0.961127 1.192716 0.129 Uiso 1 1 calc R U . . .
C17 C 0.7548(6) 0.4105(4) 0.5274(3) 0.0414(10) Uani 1 1 d . . . . .
C18 C 0.9500(6) 0.2563(4) 0.3443(3) 0.0443(11) Uani 1 1 d . . . . .
H18 H 0.963223 0.301293 0.314734 0.053 Uiso 1 1 calc R U . . .
C19 C 1.0139(6) 0.1562(4) 0.3023(3) 0.0456(11) Uani 1 1 d . . . . .
C20 C 1.0113(6) 0.0833(4) 0.3434(4) 0.0509(12) Uani 1 1 d . . . . .
C21 C 1.0869(7) -0.0078(4) 0.3022(4) 0.0613(14) Uani 1 1 d . . . . .
H21 H 1.087404 -0.055616 0.329444 0.074 Uiso 1 1 calc R U . . .
C22 C 1.1616(8) -0.0279(5) 0.2210(5) 0.0728(17) Uani 1 1 d . . . . .
H22 H 1.211730 -0.089514 0.193841 0.087 Uiso 1 1 calc R U . . .
C23 C 1.1632(8) 0.0414(5) 0.1795(4) 0.0686(16) Uani 1 1 d . . . . .
H23 H 1.213864 0.027030 0.124660 0.082 Uiso 1 1 calc R U . . .
C24 C 1.0893(7) 0.1322(4) 0.2199(4) 0.0566(13) Uani 1 1 d . . . . .
H24 H 1.089583 0.178933 0.191437 0.068 Uiso 1 1 calc R U . . .
N1 N 0.4410(5) 0.5655(3) 0.8142(3) 0.0478(10) Uani 1 1 d . . . . .
N2 N 0.3524(5) 0.5969(3) 0.8920(3) 0.0440(9) Uani 1 1 d . . . . .
N3 N 0.8297(5) 0.3906(3) 0.4527(3) 0.0409(9) Uani 1 1 d . . . . .
N4 N 0.8764(5) 0.2887(3) 0.4191(3) 0.0409(9) Uani 1 1 d . . . . .
O1 O 0.3865(4) 0.7285(2) 0.8246(2) 0.0457(8) Uani 1 1 d . . . . .
O2 O 0.1981(5) 0.7273(3) 1.0388(2) 0.0597(10) Uani 1 1 d . . . . .
O3 O 0.0757(5) 0.6892(3) 0.8496(3) 0.0608(10) Uani 1 1 d . . . . .
O4 O 0.2384(5) 0.8812(3) 0.9650(3) 0.0659(11) Uani 1 1 d . . . . .
O5 O 0.4993(5) 0.7974(3) 1.0227(3) 0.0675(11) Uani 1 1 d . . . . .
O6 O 0.7339(4) 0.3421(3) 0.5638(2) 0.0522(9) Uani 1 1 d . . . . .
O7 O 0.9441(5) 0.1006(3) 0.4239(3) 0.0598(10) Uani 1 1 d . . . . .
O8 O 0.7844(6) 0.1611(3) 0.5902(3) 0.0732(12) Uani 1 1 d . . . . .
O9 O 0.6262(5) 0.1408(3) 0.4182(3) 0.0725(11) Uani 1 1 d . . . . .
Mo1 Mo 0.24829(5) 0.74950(3) 0.92942(3) 0.04500(15) Uani 1 1 d . . . . .
Mo2 Mo 0.79932(6) 0.19540(3) 0.49753(3) 0.04997(16) Uani 1 1 d . . . . .
S1 S 0.6069(2) 0.88877(13) 1.02601(11) 0.0685(4) Uani 1 1 d . . . . .
S2 S 0.3308(3) 0.1671(2) 0.69246(19) 0.1213(9) Uani 1 1 d . . . . .
O11 O 0.1939(7) 0.2314(5) 0.7200(4) 0.1089(17) Uani 1 1 d . . . . .
C25 C 0.3263(12) 0.1172(8) 0.5665(6) 0.123(3) Uani 1 1 d . . . . .
H25A H 0.414562 0.075321 0.547563 0.184 Uiso 1 1 calc R U . . .
H25B H 0.226257 0.074026 0.533357 0.184 Uiso 1 1 calc R U . . .
H25C H 0.335776 0.174737 0.548726 0.184 Uiso 1 1 calc R U . . .
C26 C 0.506(2) 0.2367(17) 0.7425(13) 0.131(6) Uani 0.602(16) 1 d . . P A 1
H26A H 0.590085 0.191717 0.722564 0.197 Uiso 0.602(16) 1 calc R U P A 1
H26B H 0.516333 0.291795 0.721684 0.197 Uiso 0.602(16) 1 calc R U P A 1
H26C H 0.513138 0.267650 0.812840 0.197 Uiso 0.602(16) 1 calc R U P A 1
C26' C 0.466(3) 0.284(2) 0.697(2) 0.131(6) Uani 0.398(16) 1 d . . P A 2
H26D H 0.569194 0.261807 0.680633 0.197 Uiso 0.398(16) 1 calc R U P A 2
H26E H 0.415868 0.306976 0.650286 0.197 Uiso 0.398(16) 1 calc R U P A 2
H26F H 0.478958 0.341245 0.761723 0.197 Uiso 0.398(16) 1 calc R U P A 2
O2W O 1.0883(7) 0.4980(4) 0.6600(3) 0.0786(13) Uani 1 1 d D . . . .
H2WA H 1.106(9) 0.533(5) 0.629(5) 0.094 Uiso 1 1 d D U . . .
H2WB H 1.079(9) 0.532(5) 0.719(2) 0.094 Uiso 1 1 d D U . . .
O1W O 1.0432(6) 0.2862(3) 0.5877(3) 0.0672(11) Uani 1 1 d D . . . .
H1WA H 1.101(7) 0.263(5) 0.623(4) 0.081 Uiso 1 1 d D U . . .
H1WB H 1.083(8) 0.347(2) 0.611(5) 0.081 Uiso 1 1 d D U . . .

loop_
_atom_site_aniso_label
_atom_site_aniso_U_11
_atom_site_aniso_U_22
_atom_site_aniso_U_33
_atom_site_aniso_U_23
_atom_site_aniso_U_13
_atom_site_aniso_U_12
C1 0.051(3) 0.038(2) 0.037(2) 0.0181(19) 0.015(2) 0.013(2)
C2 0.050(3) 0.038(2) 0.030(2) 0.0136(19) 0.0107(19) 0.012(2)
C3 0.051(3) 0.037(2) 0.041(2) 0.017(2) 0.015(2) 0.015(2)
C4 0.067(3) 0.040(3) 0.047(3) 0.026(2) 0.023(2) 0.015(2)
C5 0.058(3) 0.041(3) 0.040(2) 0.019(2) 0.022(2) 0.015(2)
C6 0.045(3) 0.040(2) 0.036(2) 0.0157(19) 0.0111(19) 0.013(2)
C7 0.050(3) 0.037(2) 0.031(2) 0.0112(18) 0.0143(19) 0.012(2)
C8 0.066(3) 0.047(3) 0.044(3) 0.022(2) 0.020(2) 0.018(2)
C9 0.056(3) 0.053(3) 0.043(3) 0.026(2) 0.009(2) 0.004(2)
C10 0.054(3) 0.058(3) 0.035(2) 0.020(2) 0.008(2) -0.002(2)
C11 0.080(4) 0.069(4) 0.044(3) 0.025(3) 0.020(3) 0.001(3)
C12 0.085(4) 0.088(5) 0.048(3) 0.038(3) 0.018(3) -0.005(4)
C13 0.076(4) 0.078(4) 0.065(4) 0.051(3) 0.015(3) -0.001(3)
C14 0.074(4) 0.064(4) 0.059(3) 0.037(3) 0.010(3) 0.002(3)
C15 0.093(6) 0.108(7) 0.146(8) 0.046(6) 0.039(6) 0.006(5)
C16 0.115(6) 0.072(4) 0.062(4) 0.023(3) 0.012(4) -0.013(4)
C17 0.056(3) 0.035(2) 0.038(2) 0.018(2) 0.015(2) 0.013(2)
C18 0.061(3) 0.038(2) 0.043(2) 0.022(2) 0.020(2) 0.018(2)
C19 0.054(3) 0.039(3) 0.040(2) 0.012(2) 0.011(2) 0.013(2)
C20 0.059(3) 0.044(3) 0.044(3) 0.011(2) 0.013(2) 0.016(2)
C21 0.083(4) 0.041(3) 0.062(3) 0.019(2) 0.024(3) 0.027(3)
C22 0.092(5) 0.050(3) 0.068(4) 0.011(3) 0.033(3) 0.031(3)
C23 0.093(4) 0.056(3) 0.053(3) 0.013(3) 0.035(3) 0.028(3)
C24 0.082(4) 0.045(3) 0.044(3) 0.015(2) 0.024(3) 0.022(3)
N1 0.066(3) 0.042(2) 0.043(2) 0.0203(18) 0.0283(19) 0.0231(19)
N2 0.063(3) 0.041(2) 0.0320(18) 0.0160(17) 0.0203(17) 0.0115(18)
N3 0.054(2) 0.034(2) 0.039(2) 0.0162(16) 0.0185(17) 0.0174(17)
N4 0.052(2) 0.037(2) 0.0381(19) 0.0172(17) 0.0157(17) 0.0166(17)
O1 0.067(2) 0.0362(17) 0.0424(17) 0.0194(14) 0.0266(16) 0.0190(15)
O2 0.098(3) 0.048(2) 0.0435(18) 0.0218(16) 0.0377(19) 0.0195(19)
O3 0.067(2) 0.064(2) 0.064(2) 0.035(2) 0.0254(19) 0.0208(19)
O4 0.109(3) 0.040(2) 0.055(2) 0.0179(17) 0.041(2) 0.027(2)
O5 0.082(3) 0.065(3) 0.054(2) 0.0281(19) 0.001(2) -0.012(2)
O6 0.077(2) 0.0432(19) 0.0503(19) 0.0262(16) 0.0331(17) 0.0244(17)
O7 0.095(3) 0.044(2) 0.054(2) 0.0270(17) 0.033(2) 0.0318(19)
O8 0.112(3) 0.058(2) 0.074(3) 0.043(2) 0.040(2) 0.030(2)
O9 0.078(3) 0.053(2) 0.089(3) 0.034(2) 0.013(2) 0.011(2)
Mo1 0.0645(3) 0.0383(2) 0.0374(2) 0.01595(18) 0.0249(2) 0.0169(2)
Mo2 0.0714(3) 0.0407(3) 0.0506(3) 0.0261(2) 0.0268(2) 0.0214(2)
S1 0.0856(11) 0.0660(10) 0.0525(8) 0.0272(7) 0.0076(7) -0.0098(8)
S2 0.134(2) 0.156(2) 0.1126(18) 0.0859(17) 0.0367(15) 0.0701(18)
O11 0.100(4) 0.149(5) 0.116(4) 0.084(4) 0.044(3) 0.054(3)
C25 0.144(8) 0.118(7) 0.089(6) 0.026(5) 0.025(6) 0.030(6)
C26 0.104(10) 0.161(16) 0.081(11) 0.012(8) 0.008(8) 0.008(9)
C26' 0.104(10) 0.161(16) 0.081(11) 0.012(8) 0.008(8) 0.008(9)
O2W 0.126(4) 0.058(3) 0.055(2) 0.026(2) 0.021(3) 0.006(3)
O1W 0.083(3) 0.058(2) 0.064(3) 0.030(2) 0.005(2) 0.018(2)

loop_
_atom_type_symbol
_atom_type_description
_atom_type_scat_dispersion_real
_atom_type_scat_dispersion_imag
_atom_type_scat_source
C C 0.0033 0.0016 'International Tables Vol C Tables 4.2.6.8 and 6.1.1.4'
H H 0.0000 0.0000 'International Tables Vol C Tables 4.2.6.8 and 6.1.1.4'
N N 0.0061 0.0033 'International Tables Vol C Tables 4.2.6.8 and 6.1.1.4'
O O 0.0106 0.0060 'International Tables Vol C Tables 4.2.6.8 and 6.1.1.4'
Mo Mo -1.6832 0.6857 'International Tables Vol C Tables 4.2.6.8 and 6.1.1.4'
S S 0.1246 0.1234 'International Tables Vol C Tables 4.2.6.8 and 6.1.1.4'

loop_
_geom_angle_atom_site_label_1
_geom_angle_atom_site_label_2
_geom_angle_atom_site_label_3
_geom_angle
_geom_angle_site_symmetry_1
_geom_angle_site_symmetry_3
_geom_angle_publ_flag
C2 C1 H1 119.7 . . ?
C6 C1 H1 119.7 . . ?
C6 C1 C2 120.6(4) . . ?
C1 C2 C7 119.9(4) . . ?
C3 C2 C1 119.6(4) . . ?
C3 C2 C7 120.5(4) . . ?
C2 C3 H3 120.1 . . ?
C4 C3 C2 119.9(4) . . ?
C4 C3 H3 120.1 . . ?
C3 C4 H4 119.5 . . ?
C5 C4 C3 121.0(4) . . ?
C5 C4 H4 119.5 . . ?
C4 C5 H5 120.1 . . ?
C4 C5 C6 119.7(4) . . ?
C6 C5 H5 120.1 . . ?
C1 C6 C5 119.3(4) . . ?
C1 C6 C17 119.2(4) . . ?
C5 C6 C17 121.5(4) . . ?
N1 C7 C2 119.4(4) . . ?
N1 C7 O1 123.3(4) . . ?
O1 C7 C2 117.3(4) . . ?
C9 C8 H8 117.8 . . ?
N2 C8 H8 117.8 . . ?
N2 C8 C9 124.5(5) . . ?
C10 C9 C8 123.1(4) . . ?
C14 C9 C8 118.7(5) . . ?
C14 C9 C10 118.2(5) . . ?
C9 C10 C11 120.2(5) . . ?
O2 C10 C9 122.5(4) . . ?
O2 C10 C11 117.3(5) . . ?
C10 C11 H11 120.6 . . ?
C12 C11 C10 118.9(6) . . ?
C12 C11 H11 120.6 . . ?
C11 C12 H12 118.9 . . ?
C13 C12 C11 122.2(5) . . ?
C13 C12 H12 118.9 . . ?
C12 C13 H13 120.7 . . ?
C12 C13 C14 118.6(5) . . ?
C14 C13 H13 120.7 . . ?
C9 C14 H14 119.1 . . ?
C13 C14 C9 121.9(6) . . ?
C13 C14 H14 119.1 . . ?
H15A C15 H15B 109.5 . . ?
H15A C15 H15C 109.5 . . ?
H15B C15 H15C 109.5 . . ?
S1 C15 H15A 109.5 . . ?
S1 C15 H15B 109.5 . . ?
S1 C15 H15C 109.5 . . ?
H16A C16 H16B 109.5 . . ?
H16A C16 H16C 109.5 . . ?
H16B C16 H16C 109.5 . . ?
S1 C16 H16A 109.5 . . ?
S1 C16 H16B 109.5 . . ?
S1 C16 H16C 109.5 . . ?
N3 C17 C6 121.4(4) . . ?
N3 C17 O6 122.5(4) . . ?
O6 C17 C6 116.1(4) . . ?
C19 C18 H18 117.4 . . ?
N4 C18 H18 117.4 . . ?
N4 C18 C19 125.1(4) . . ?
C20 C19 C18 123.3(4) . . ?
C24 C19 C18 118.1(4) . . ?
C24 C19 C20 118.5(4) . . ?
C21 C20 C19 119.3(5) . . ?
O7 C20 C19 122.8(4) . . ?
O7 C20 C21 117.9(5) . . ?
C20 C21 H21 119.9 . . ?
C22 C21 C20 120.2(5) . . ?
C22 C21 H21 119.9 . . ?
C21 C22 H22 119.4 . . ?
C23 C22 C21 121.1(5) . . ?
C23 C22 H22 119.4 . . ?
C22 C23 H23 120.4 . . ?
C24 C23 C22 119.2(5) . . ?
C24 C23 H23 120.4 . . ?
C19 C24 H24 119.2 . . ?
C23 C24 C19 121.6(5) . . ?
C23 C24 H24 119.2 . . ?
C7 N1 N2 109.6(4) . . ?
C8 N2 N1 116.0(4) . . ?
C8 N2 Mo1 128.4(3) . . ?
N1 N2 Mo1 115.5(3) . . ?
C17 N3 N4 109.5(3) . . ?
C18 N4 N3 117.2(4) . . ?
C18 N4 Mo2 127.0(3) . . ?
N3 N4 Mo2 115.7(3) . . ?
C7 O1 Mo1 119.2(3) . . ?
C10 O2 Mo1 137.3(3) . . ?
S1 O5 Mo1 119.8(2) . . ?
C17 O6 Mo2 120.9(3) . . ?
C20 O7 Mo2 136.2(3) . . ?
N2 Mo1 O5 76.05(15) . . ?
O1 Mo1 N2 72.06(13) . . ?
O1 Mo1 O5 79.86(14) . . ?
O2 Mo1 N2 82.07(14) . . ?
O2 Mo1 O1 150.86(15) . . ?
O2 Mo1 O5 81.11(16) . . ?
O3 Mo1 N2 92.35(16) . . ?
O3 Mo1 O1 95.14(16) . . ?
O3 Mo1 O2 99.17(18) . . ?
O3 Mo1 O4 105.1(2) . . ?
O3 Mo1 O5 168.27(16) . . ?
O4 Mo1 N2 159.87(18) . . ?
O4 Mo1 O1 95.99(15) . . ?
O4 Mo1 O2 104.52(16) . . ?
O4 Mo1 O5 86.08(18) . . ?
N4 Mo2 O1W 75.76(14) . . ?
O6 Mo2 N4 71.07(13) . . ?
O6 Mo2 O1W 79.77(15) . . ?
O7 Mo2 N4 82.72(14) . . ?
O7 Mo2 O6 150.08(15) . . ?
O7 Mo2 O1W 80.00(17) . . ?
O8 Mo2 N4 159.34(19) . . ?
O8 Mo2 O6 97.42(16) . . ?
O8 Mo2 O7 102.71(17) . . ?
O8 Mo2 O1W 85.48(19) . . ?
O9 Mo2 N4 93.37(17) . . ?
O9 Mo2 O6 96.72(18) . . ?
O9 Mo2 O7 99.04(19) . . ?
O9 Mo2 O8 105.2(2) . . ?
O9 Mo2 O1W 169.13(17) . . ?
C15 S1 C16 99.6(4) . . ?
O5 S1 C15 103.9(4) . . ?
O5 S1 C16 105.2(3) . . ?
O11 S2 C25 108.6(4) . . ?
O11 S2 C26 112.6(8) . . ?
O11 S2 C26' 92.3(10) . . ?
C25 S2 C26' 84.1(9) . . ?
C26 S2 C25 106.2(8) . . ?
S2 C25 H25A 109.5 . . ?
S2 C25 H25B 109.5 . . ?
S2 C25 H25C 109.5 . . ?
H25A C25 H25B 109.5 . . ?
H25A C25 H25C 109.5 . . ?
H25B C25 H25C 109.5 . . ?
S2 C26 H26A 109.5 . . ?
S2 C26 H26B 109.5 . . ?
S2 C26 H26C 109.5 . . ?
H26A C26 H26B 109.5 . . ?
H26A C26 H26C 109.5 . . ?
H26B C26 H26C 109.5 . . ?
S2 C26' H26D 109.5 . . ?
S2 C26' H26E 109.5 . . ?
S2 C26' H26F 109.5 . . ?
H26D C26' H26E 109.5 . . ?
H26D C26' H26F 109.5 . . ?
H26E C26' H26F 109.5 . . ?
H2WA O2W H2WB 117(7) . . ?
Mo2 O1W H1WA 121(4) . . ?
Mo2 O1W H1WB 135(5) . . ?
H1WA O1W H1WB 101(6) . . ?

loop_
_geom_bond_atom_site_label_1
_geom_bond_atom_site_label_2
_geom_bond_distance
_geom_bond_site_symmetry_2
_geom_bond_publ_flag
C1 H1 0.9300 . ?
C1 C2 1.391(6) . ?
C1 C6 1.381(6) . ?
C2 C3 1.382(6) . ?
C2 C7 1.475(6) . ?
C3 H3 0.9300 . ?
C3 C4 1.381(6) . ?
C4 H4 0.9300 . ?
C4 C5 1.370(6) . ?
C5 H5 0.9300 . ?
C5 C6 1.401(6) . ?
C6 C17 1.474(6) . ?
C7 N1 1.295(6) . ?
C7 O1 1.319(5) . ?
C8 H8 0.9300 . ?
C8 C9 1.440(6) . ?
C8 N2 1.284(6) . ?
C9 C10 1.392(7) . ?
C9 C14 1.387(7) . ?
C10 C11 1.394(7) . ?
C10 O2 1.359(6) . ?
C11 H11 0.9300 . ?
C11 C12 1.375(8) . ?
C12 H12 0.9300 . ?
C12 C13 1.355(9) . ?
C13 H13 0.9300 . ?
C13 C14 1.377(8) . ?
C14 H14 0.9300 . ?
C15 H15A 0.9600 . ?
C15 H15B 0.9600 . ?
C15 H15C 0.9600 . ?
C15 S1 1.764(9) . ?
C16 H16A 0.9600 . ?
C16 H16B 0.9600 . ?
C16 H16C 0.9600 . ?
C16 S1 1.771(6) . ?
C17 N3 1.295(6) . ?
C17 O6 1.316(5) . ?
C18 H18 0.9300 . ?
C18 C19 1.434(6) . ?
C18 N4 1.278(6) . ?
C19 C20 1.412(7) . ?
C19 C24 1.390(7) . ?
C20 C21 1.384(7) . ?
C20 O7 1.342(6) . ?
C21 H21 0.9300 . ?
C21 C22 1.379(8) . ?
C22 H22 0.9300 . ?
C22 C23 1.371(8) . ?
C23 H23 0.9300 . ?
C23 C24 1.371(7) . ?
C24 H24 0.9300 . ?
N1 N2 1.393(5) . ?
N2 Mo1 2.221(4) . ?
N3 N4 1.393(5) . ?
N4 Mo2 2.241(4) . ?
O1 Mo1 2.011(3) . ?
O2 Mo1 1.910(3) . ?
O3 Mo1 1.699(4) . ?
O4 Mo1 1.701(3) . ?
O5 Mo1 2.293(4) . ?
O5 S1 1.518(4) . ?
O6 Mo2 2.006(3) . ?
O7 Mo2 1.922(3) . ?
O8 Mo2 1.692(4) . ?
O9 Mo2 1.689(4) . ?
Mo2 O1W 2.304(5) . ?
S2 O11 1.480(5) . ?
S2 C25 1.732(8) . ?
S2 C26 1.632(17) . ?
S2 C26' 1.93(3) . ?
C25 H25A 0.9600 . ?
C25 H25B 0.9600 . ?
C25 H25C 0.9600 . ?
C26 H26A 0.9600 . ?
C26 H26B 0.9600 . ?
C26 H26C 0.9600 . ?
C26' H26D 0.9600 . ?
C26' H26E 0.9600 . ?
C26' H26F 0.9600 . ?
O2W H2WA 0.84(2) . ?
O2W H2WB 0.84(2) . ?
O1W H1WA 0.86(2) . ?
O1W H1WB 0.82(2) . ?

loop_
_geom_torsion_atom_site_label_1
_geom_torsion_atom_site_label_2
_geom_torsion_atom_site_label_3
_geom_torsion_atom_site_label_4
_geom_torsion
_geom_torsion_site_symmetry_1
_geom_torsion_site_symmetry_2
_geom_torsion_site_symmetry_3
_geom_torsion_site_symmetry_4
_geom_torsion_publ_flag
C1 C2 C3 C4 0.0(7) . . . . ?
C1 C2 C7 N1 0.4(7) . . . . ?
C1 C2 C7 O1 -179.1(4) . . . . ?
C1 C6 C17 N3 179.9(4) . . . . ?
C1 C6 C17 O6 -0.5(6) . . . . ?
C2 C1 C6 C5 0.3(7) . . . . ?
C2 C1 C6 C17 -177.4(4) . . . . ?
C2 C3 C4 C5 0.5(8) . . . . ?
C2 C7 N1 N2 -179.6(4) . . . . ?
C2 C7 O1 Mo1 174.6(3) . . . . ?
C3 C2 C7 N1 179.1(4) . . . . ?
C3 C2 C7 O1 -0.5(7) . . . . ?
C3 C4 C5 C6 -0.6(8) . . . . ?
C4 C5 C6 C1 0.2(7) . . . . ?
C4 C5 C6 C17 177.8(4) . . . . ?
C5 C6 C17 N3 2.2(7) . . . . ?
C5 C6 C17 O6 -178.2(4) . . . . ?
C6 C1 C2 C3 -0.4(7) . . . . ?
C6 C1 C2 C7 178.3(4) . . . . ?
C6 C17 N3 N4 -178.8(4) . . . . ?
C6 C17 O6 Mo2 174.5(3) . . . . ?
C7 C2 C3 C4 -178.7(4) . . . . ?
C7 N1 N2 C8 -179.2(4) . . . . ?
C7 N1 N2 Mo1 4.5(5) . . . . ?
C8 C9 C10 C11 -179.0(5) . . . . ?
C8 C9 C10 O2 -0.2(8) . . . . ?
C8 C9 C14 C13 178.9(5) . . . . ?
C9 C8 N2 N1 177.3(5) . . . . ?
C9 C8 N2 Mo1 -7.0(8) . . . . ?
C9 C10 C11 C12 1.1(8) . . . . ?
C9 C10 O2 Mo1 14.6(8) . . . . ?
C10 C9 C14 C13 0.3(8) . . . . ?
C10 C11 C12 C13 -1.7(9) . . . . ?
C11 C10 O2 Mo1 -166.6(4) . . . . ?
C11 C12 C13 C14 1.6(9) . . . . ?
C12 C13 C14 C9 -0.9(9) . . . . ?
C14 C9 C10 C11 -0.4(8) . . . . ?
C14 C9 C10 O2 178.4(5) . . . . ?
C17 N3 N4 C18 179.0(4) . . . . ?
C17 N3 N4 Mo2 2.7(5) . . . . ?
C18 C19 C20 C21 -175.0(5) . . . . ?
C18 C19 C20 O7 2.0(8) . . . . ?
C18 C19 C24 C23 175.4(5) . . . . ?
C19 C18 N4 N3 176.8(4) . . . . ?
C19 C18 N4 Mo2 -7.4(7) . . . . ?
C19 C20 C21 C22 -1.1(9) . . . . ?
C19 C20 O7 Mo2 15.3(8) . . . . ?
C20 C19 C24 C23 -1.4(8) . . . . ?
C20 C21 C22 C23 0.2(10) . . . . ?
C21 C20 O7 Mo2 -167.7(4) . . . . ?
C21 C22 C23 C24 0.1(10) . . . . ?
C22 C23 C24 C19 0.5(9) . . . . ?
C24 C19 C20 C21 1.7(8) . . . . ?
C24 C19 C20 O7 178.7(5) . . . . ?
N1 C7 O1 Mo1 -4.9(6) . . . . ?
N2 C8 C9 C10 -1.9(8) . . . . ?
N2 C8 C9 C14 179.6(5) . . . . ?
N3 C17 O6 Mo2 -5.8(6) . . . . ?
N4 C18 C19 C20 -4.1(8) . . . . ?
N4 C18 C19 C24 179.2(5) . . . . ?
O1 C7 N1 N2 -0.1(6) . . . . ?
O2 C10 C11 C12 -177.7(5) . . . . ?
O6 C17 N3 N4 1.6(6) . . . . ?
O7 C20 C21 C22 -178.2(5) . . . . ?
Mo1 O5 S1 C15 -142.0(4) . . . . ?
Mo1 O5 S1 C16 113.9(4) . . . . ?
